data_1525682
loop_
_publ_author_name
'Biesterbos, J.W.M.'
'Hornstra, J.'

_publ_section_title
;
 The Crystal Structure of the high-temperature low-pressure Form of Rh2 O3
;
_journal_name_full 'Journal of the Less-Common Metals'
_journal_page_first 121
_journal_page_last 125
_journal_volume 30
_journal_year 1973
_chemical_formula_sum 'O3 Rh2'
_chemical_name_systematic 'Rh2 O3'
_space_group_IT_number 61
_symmetry_space_group_name_Hall '-P 2ac 2ab'
_symmetry_space_group_name_H-M 'P b c a'
_cell_angle_alpha 90
_cell_angle_beta 90
_cell_angle_gamma 90
_cell_formula_units_Z 8
_cell_length_a 5.1477
_cell_length_b 5.4425
_cell_length_c 14.6977
_cell_volume 411.776
_citation_journal_id_ASTM JCOMAH
_cod_data_source_file Biesterbos_JCOMAH_1973_470.cif
_cod_data_source_block O3Rh2
_cod_database_code 1525682

loop_
_symmetry_equiv_pos_as_xyz
x,y,z
-x+1/2,-y,z+1/2
x+1/2,-y+1/2,-z
-x,y+1/2,-z+1/2
-x,-y,-z
x-1/2,y,-z-1/2
-x-1/2,y-1/2,z
x,-y-1/2,z-1/2

loop_
_atom_site_label
_atom_site_type_symbol
_atom_site_fract_x
_atom_site_fract_y
_atom_site_fract_z
_atom_site_occupancy
_atom_site_U_iso_or_equiv
Rh1 Rh+3 0 0.22 0.081 1 0.0
O3 O-2 0.15 -0.11 0.055 1 0.0
O1 O-2 0.13 0.12 0.19 1 0.0
Rh2 Rh+3 0 -0.19 0.183 1 0.0
O2 O-2 -0.3 -0.04 0.135 1 0.0
